data_4510095
loop_
_publ_author_name
'Clough, Andrew'
'Zheng, Shou-Tian'
'Zhao, Xiang'
'Lin, Qipu'
'Feng, Pingyun'
'Bu, Xianhui'

_publ_section_title
;
 New Lithium Ion Clusters for Construction of Porous MOFs
;
_journal_issue 3
_journal_name_full 'Crystal Growth &amp; Design'
_journal_page_first 897
_journal_paper_doi 10.1021/cg4016756
_journal_volume 14
_journal_year 2014
_chemical_formula_sum 'C22 H22 Li4 N2 O13'
_chemical_formula_weight 550.18
_chemical_name_systematic
; 
 ? 
;
_space_group_IT_number 220
_symmetry_cell_setting cubic
_symmetry_space_group_name_Hall 'I -4bd 2c 3'
_symmetry_space_group_name_H-M 'I -4 3 d'
_atom_sites_solution_primary direct
_atom_sites_solution_secondary difmap
_audit_creation_method SHELXL-97
_cell_angle_alpha 90.00
_cell_angle_beta 90.00
_cell_angle_gamma 90.00
_cell_formula_units_Z 12
_cell_length_a 21.1288(4)
_cell_length_b 21.1288(4)
_cell_length_c 21.1288(4)
_cell_measurement_reflns_used 1803
_cell_measurement_temperature 200(2)
_cell_measurement_theta_max 21.764
_cell_measurement_theta_min 2.361
_cell_volume 9432.4(3)
_computing_structure_refinement 'SHELXL-97 (Sheldrick, 1997)'
_computing_structure_solution 'SHELXS-97 (Sheldrick, 1990)'
_diffrn_ambient_temperature 200(2)
_diffrn_measured_fraction_theta_full 1.000
_diffrn_measured_fraction_theta_max 1.000
_diffrn_measurement_device_type 'Bruker APEX II'
_diffrn_measurement_method 'Omega scan'
_diffrn_radiation_monochromator graphite
_diffrn_radiation_source 'fine-focus sealed tube'
_diffrn_radiation_type MoK\a
_diffrn_radiation_wavelength 0.71073
_diffrn_reflns_av_R_equivalents 0.0667
_diffrn_reflns_av_sigmaI/netI 0.0381
_diffrn_reflns_limit_h_max 25
_diffrn_reflns_limit_h_min -19
_diffrn_reflns_limit_k_max 24
_diffrn_reflns_limit_k_min -20
_diffrn_reflns_limit_l_max 15
_diffrn_reflns_limit_l_min -25
_diffrn_reflns_number 13164
_diffrn_reflns_theta_full 25.01
_diffrn_reflns_theta_max 25.01
_diffrn_reflns_theta_min 2.36
_exptl_absorpt_coefficient_mu 0.094
_exptl_absorpt_correction_T_max 0.7452
_exptl_absorpt_correction_T_min 0.6726
_exptl_absorpt_correction_type empirical
_exptl_absorpt_process_details SADABS
_exptl_crystal_colour 'light brown'
_exptl_crystal_density_diffrn 1.162
_exptl_crystal_density_method 'not measured'
_exptl_crystal_description 'square pyramid'
_exptl_crystal_F_000 3408
_exptl_crystal_size_max 0.015
_exptl_crystal_size_mid 0.015
_exptl_crystal_size_min 0.014
_refine_diff_density_max 0.789
_refine_diff_density_min -0.369
_refine_diff_density_rms 0.141
_refine_ls_abs_structure_details 'Flack H D (1983), Acta Cryst. A39, 876-881'
_refine_ls_abs_structure_Flack 0.00(1)
_refine_ls_extinction_method none
_refine_ls_goodness_of_fit_ref 1.182
_refine_ls_hydrogen_treatment constr
_refine_ls_matrix_type full
_refine_ls_number_parameters 113
_refine_ls_number_reflns 1395
_refine_ls_number_restraints 6
_refine_ls_restrained_S_all 1.179
_refine_ls_R_factor_all 0.0999
_refine_ls_R_factor_gt 0.0834
_refine_ls_shift/su_max 0.006
_refine_ls_shift/su_mean 0.000
_refine_ls_structure_factor_coef Fsqd
_refine_ls_weighting_details 'calc w=1/[\s^2^(Fo^2^)+(0.1786P)^2^+0.0000P] where P=(Fo^2^+2Fc^2^)/3'
_refine_ls_weighting_scheme calc
_refine_ls_wR_factor_gt 0.2352
_refine_ls_wR_factor_ref 0.2535
_reflns_number_gt 1152
_reflns_number_total 1395
_reflns_threshold_expression >2sigma(I)
_cod_data_source_file cg4016756_si_002.cif
_cod_data_source_block 1
_cod_original_sg_symbol_H-M I-43d
_cod_database_code 4510095

loop_
_symmetry_equiv_pos_as_xyz
'x, y, z'
'-x+1/2, -y, z+1/2'
'-x, y+1/2, -z+1/2'
'x+1/2, -y+1/2, -z'
'z, x, y'
'z+1/2, -x+1/2, -y'
'-z+1/2, -x, y+1/2'
'-z, x+1/2, -y+1/2'
'y, z, x'
'-y, z+1/2, -x+1/2'
'y+1/2, -z+1/2, -x'
'-y+1/2, -z, x+1/2'
'y+1/4, x+1/4, z+1/4'
'-y+1/4, -x+3/4, z+3/4'
'y+3/4, -x+1/4, -z+3/4'
'-y+3/4, x+3/4, -z+1/4'
'x+1/4, z+1/4, y+1/4'
'-x+3/4, z+3/4, -y+1/4'
'-x+1/4, -z+3/4, y+3/4'
'x+3/4, -z+1/4, -y+3/4'
'z+1/4, y+1/4, x+1/4'
'z+3/4, -y+1/4, -x+3/4'
'-z+3/4, y+3/4, -x+1/4'
'-z+1/4, -y+3/4, x+3/4'
'x+1/2, y+1/2, z+1/2'
'-x+1, -y+1/2, z+1'
'-x+1/2, y+1, -z+1'
'x+1, -y+1, -z+1/2'
'z+1/2, x+1/2, y+1/2'
'z+1, -x+1, -y+1/2'
'-z+1, -x+1/2, y+1'
'-z+1/2, x+1, -y+1'
'y+1/2, z+1/2, x+1/2'
'-y+1/2, z+1, -x+1'
'y+1, -z+1, -x+1/2'
'-y+1, -z+1/2, x+1'
'y+3/4, x+3/4, z+3/4'
'-y+3/4, -x+5/4, z+5/4'
'y+5/4, -x+3/4, -z+5/4'
'-y+5/4, x+5/4, -z+3/4'
'x+3/4, z+3/4, y+3/4'
'-x+5/4, z+5/4, -y+3/4'
'-x+3/4, -z+5/4, y+5/4'
'x+5/4, -z+3/4, -y+5/4'
'z+3/4, y+3/4, x+3/4'
'z+5/4, -y+3/4, -x+5/4'
'-z+5/4, y+5/4, -x+3/4'
'-z+3/4, -y+5/4, x+5/4'

loop_
_atom_site_label
_atom_site_type_symbol
_atom_site_fract_x
_atom_site_fract_y
_atom_site_fract_z
_atom_site_U_iso_or_equiv
_atom_site_adp_type
_atom_site_occupancy
_atom_site_symmetry_multiplicity
_atom_site_calc_flag
_atom_site_refinement_flags
O1 O 0.97755(16) 0.79765(15) 0.55950(14) 0.0306(9) Uani 1 1 d .
O2 O 1.0918(2) 0.60847(16) 0.36050(17) 0.0438(11) Uani 1 1 d .
O3 O 1.0779(2) 0.65757(18) 0.26842(16) 0.0442(11) Uani 1 1 d .
C1 C 1.0000 0.7500 0.4606(3) 0.0251(14) Uani 1 2 d S
C6 C 1.0706(3) 0.6518(2) 0.3271(2) 0.0344(12) Uani 1 1 d .
C4 C 1.0000 0.7500 0.3299(3) 0.0302(15) Uani 1 2 d S
C2 C 1.0330(2) 0.7044(2) 0.4276(2) 0.0273(11) Uani 1 1 d .
C5 C 1.0000 0.7500 0.5318(3) 0.0208(12) Uani 1 2 d S
C3 C 1.0337(2) 0.7038(2) 0.3613(2) 0.0297(11) Uani 1 1 d .
Li1 Li 1.0282(4) 0.8420(4) 0.6277(4) 0.0316(17) Uani 1 1 d .
H4 H 1.0000 0.7500 0.275(5) 0.05(2) Uiso 1 2 d S
H2 H 1.059(2) 0.666(2) 0.454(3) 0.027(12) Uiso 1 1 d .
N1 N 1.0000 0.7500 0.1250 0.059(3) Uani 1 4 d S
C7 C 0.9613(5) 0.7090(5) 0.1648(4) 0.034(2) Uani 0.50 1 d P
N2 N 0.9947(4) 0.5053(4) 0.4947(4) 0.059(3) Uani 0.75 3 d SP
C8 C 1.0514(5) 0.5428(5) 0.5114(5) 0.011(2) Uani 0.33 1 d PU
C9 C 0.9535(5) 0.5465(5) 0.4535(5) 0.048(5) Uani 0.50 3 d SP
O1W O 0.8601(8) 0.6399(8) 0.3601(8) 0.176(10) Uiso 0.75 3 d SP

loop_
_atom_site_aniso_label
_atom_site_aniso_U_11
_atom_site_aniso_U_22
_atom_site_aniso_U_33
_atom_site_aniso_U_23
_atom_site_aniso_U_13
_atom_site_aniso_U_12
O1 0.0405(19) 0.0300(17) 0.0212(15) -0.0042(14) 0.0009(14) 0.0052(15)
O2 0.063(2) 0.034(2) 0.0342(18) 0.0003(17) 0.0046(18) 0.0282(19)
O3 0.065(3) 0.045(2) 0.0226(18) -0.0038(15) 0.0105(17) 0.0195(19)
C1 0.030(3) 0.025(3) 0.021(3) 0.000 0.000 0.004(3)
C6 0.043(3) 0.030(2) 0.031(3) -0.005(2) 0.006(2) 0.012(2)
C4 0.043(4) 0.031(3) 0.016(3) 0.000 0.000 0.012(3)
C2 0.035(2) 0.027(2) 0.021(2) 0.0017(18) 0.001(2) 0.011(2)
C5 0.027(3) 0.021(3) 0.014(3) 0.000 0.000 0.002(3)
C3 0.037(2) 0.028(2) 0.024(2) -0.0033(19) 0.000(2) 0.013(2)
Li1 0.030(4) 0.033(4) 0.032(4) -0.003(3) 0.009(3) 0.000(3)
N1 0.070(5) 0.070(5) 0.035(5) 0.000 0.000 0.000
C7 0.037(5) 0.040(5) 0.023(4) 0.002(4) 0.001(4) -0.030(5)
N2 0.059(3) 0.059(3) 0.059(3) -0.021(4) 0.021(4) -0.021(4)
C8 0.010(2) 0.011(2) 0.011(2) -0.0005(10) 0.0004(10) -0.0010(10)
C9 0.048(5) 0.048(5) 0.048(5) 0.013(5) -0.013(5) 0.013(5)

loop_
_atom_type_symbol
_atom_type_description
_atom_type_scat_dispersion_real
_atom_type_scat_dispersion_imag
_atom_type_scat_source
C C 0.0033 0.0016 'International Tables Vol C Tables 4.2.6.8 and 6.1.1.4'
Li Li -0.0003 0.0001 'International Tables Vol C Tables 4.2.6.8 and 6.1.1.4'
N N 0.0061 0.0033 'International Tables Vol C Tables 4.2.6.8 and 6.1.1.4'
O O 0.0106 0.0060 'International Tables Vol C Tables 4.2.6.8 and 6.1.1.4'
H H 0.0000 0.0000 'International Tables Vol C Tables 4.2.6.8 and 6.1.1.4'

loop_
_geom_angle_atom_site_label_1
_geom_angle_atom_site_label_2
_geom_angle_atom_site_label_3
_geom_angle
_geom_angle_site_symmetry_1
_geom_angle_site_symmetry_3
C5 O1 Li1 114.6(3) . 16_646
C5 O1 Li1 120.1(3) . .
Li1 O1 Li1 90.6(2) 16_646 .
C6 O2 Li1 133.3(4) . 29_544
C6 O3 Li1 119.4(4) . 23_646
C2 C1 C2 119.2(6) . 26_664
C2 C1 C5 120.4(3) . .
C2 C1 C5 120.4(3) 26_664 .
O2 C6 O3 126.2(5) . .
O2 C6 C3 116.5(4) . .
O3 C6 C3 117.3(4) . .
O2 C6 Li1 88.8(3) . 23_646
O3 C6 Li1 37.5(3) . 23_646
C3 C6 Li1 154.7(4) . 23_646
C3 C4 C3 122.5(6) 26_664 .
C1 C2 C3 121.2(4) . .
O1 C5 O1 124.6(5) 26_664 .
O1 C5 C1 117.7(3) 26_664 .
O1 C5 C1 117.7(3) . .
O1 C5 Li1 41.2(3) 26_664 39_465
O1 C5 Li1 96.6(3) . 39_465
C1 C5 Li1 133.24(18) . 39_465
O1 C5 Li1 96.6(3) 26_664 16_646
O1 C5 Li1 41.2(3) . 16_646
C1 C5 Li1 133.24(18) . 16_646
Li1 C5 Li1 93.5(4) 39_465 16_646
C4 C3 C2 118.0(4) . .
C4 C3 C6 123.1(4) . .
C2 C3 C6 118.9(4) . .
O2 Li1 O3 119.9(4) 33_554 47_546
O2 Li1 O1 103.4(4) 33_554 39_465
O3 Li1 O1 107.7(4) 47_546 39_465
O2 Li1 O1 106.4(4) 33_554 .
O3 Li1 O1 113.9(4) 47_546 .
O1 Li1 O1 103.8(4) 39_465 .
O2 Li1 C6 141.0(4) 33_554 47_546
O3 Li1 C6 23.16(18) 47_546 47_546
O1 Li1 C6 103.6(3) 39_465 47_546
O1 Li1 C6 93.8(3) . 47_546
O2 Li1 C5 127.5(4) 33_554 39_465
O3 Li1 C5 93.3(3) 47_546 39_465
O1 Li1 C5 24.18(13) 39_465 39_465
O1 Li1 C5 93.0(3) . 39_465
C6 Li1 C5 82.9(2) 47_546 39_465
O2 Li1 Li1 75.4(4) 33_554 39_465
O3 Li1 Li1 152.5(5) 47_546 39_465
O1 Li1 Li1 44.7(2) 39_465 39_465
O1 Li1 Li1 79.1(3) . 39_465
C6 Li1 Li1 142.3(4) 47_546 39_465
C5 Li1 Li1 60.8(2) 39_465 39_465
O2 Li1 Li1 150.3(5) 33_554 16_646
O3 Li1 Li1 84.6(4) 47_546 16_646
O1 Li1 Li1 82.3(2) 39_465 16_646
O1 Li1 Li1 44.6(2) . 16_646
C6 Li1 Li1 61.4(3) 47_546 16_646
C5 Li1 Li1 60.8(2) 39_465 16_646
Li1 Li1 Li1 89.91(3) 39_465 16_646
C7 N1 C7 109.5(4) 26_664 16_645
C7 N1 C7 109.5(7) 26_664 .
C7 N1 C7 109.5(4) 16_645 .
C7 N1 C7 109.5(4) 26_664 39_464
C7 N1 C7 109.5(7) 16_645 39_464
C7 N1 C7 109.5(4) . 39_464
C8 N2 C8 111.6(6) . 6_566
C8 N2 C8 111.6(6) . 12_664
C8 N2 C8 111.6(6) 6_566 12_664
C8 N2 C9 107.2(7) . .
C8 N2 C9 107.2(7) 6_566 .
C8 N2 C9 107.2(7) 12_664 .

loop_
_geom_bond_atom_site_label_1
_geom_bond_atom_site_label_2
_geom_bond_distance
_geom_bond_site_symmetry_2
O1 C5 1.257(4) .
O1 Li1 2.021(9) 16_646
O1 Li1 2.025(9) .
O2 C6 1.238(6) .
O2 Li1 1.898(8) 29_544
O3 C6 1.256(6) .
O3 Li1 1.942(8) 23_646
C1 C2 1.379(5) .
C1 C2 1.379(5) 26_664
C1 C5 1.505(8) .
C6 C3 1.529(6) .
C6 Li1 2.782(9) 23_646
C4 C3 1.379(5) 26_664
C4 C3 1.379(5) .
C2 C3 1.402(7) .
C5 O1 1.257(4) 26_664
C5 Li1 2.790(9) 39_465
C5 Li1 2.790(9) 16_646
Li1 O2 1.898(8) 33_554
Li1 O3 1.942(8) 47_546
Li1 O1 2.021(9) 39_465
Li1 C6 2.782(9) 47_546
Li1 C5 2.790(9) 39_465
Li1 Li1 2.877(11) 39_465
Li1 Li1 2.877(11) 16_646
N1 C7 1.458(8) 26_664
N1 C7 1.458(8) 16_645
N1 C7 1.458(8) .
N1 C7 1.458(8) 39_464
N2 C8 1.480(12) .
N2 C8 1.480(12) 6_566
N2 C8 1.480(12) 12_664
N2 C9 1.51(2) .
